data_4343877
loop_
_publ_author_name
'Mah\'e, N.'
'Guillou, O.'
'Daiguebonne, C.'
'G\'erault, Y.'
'Caneschi, A.'
'Sangregorio, C.'
'Chane-Ching, J. Y.'
'Car, P. E.'
'Roisnel, T.'

_publ_section_title
;
 Polynuclear Lanthanide Hydroxo Complexes: New Chemical Precursors for
 Coordination Polymers
;
_journal_coden_ASTM INOCAJ
_journal_issue 22
_journal_name_full 'Inorganic Chemistry'
_journal_page_first 7743
_journal_page_last 7750
_journal_paper_doi 10.1021/ic0401086
_journal_volume 44
_journal_year 2005
_chemical_formula_sum 'Cl Er6 H32 N7 O42'
_chemical_name_systematic '(Er6 (O) (O H)8 (N O3)6 (H2 O)12) (N O3) Cl'
_space_group_IT_number 2
_symmetry_space_group_name_Hall '-P 1'
_symmetry_space_group_name_H-M 'P -1'
_cell_angle_alpha 83.231
_cell_angle_beta 87.42
_cell_angle_gamma 87.065
_cell_formula_units_Z 2
_cell_length_a 10.2125
_cell_length_b 12.5924
_cell_length_c 15.3708
_cell_volume 1958.815
_citation_journal_id_ASTM INOCAJ
_cod_duplicate_entry 4309803
_cod_data_source_file Mahe_INOCAJ_2005_614.cif
_cod_data_source_block H32Cl1Er6N7O42
_cod_original_formula_sum 'H32 Cl1 Er6 N7 O42'
_cod_database_code 4343877

loop_
_symmetry_equiv_pos_as_xyz
x,y,z
-x,-y,-z

loop_
_atom_site_label
_atom_site_type_symbol
_atom_site_fract_x
_atom_site_fract_y
_atom_site_fract_z
_atom_site_occupancy
_atom_site_U_iso_or_equiv
O38 O-2 -0.078 1.3624 -0.0321 1 0.0
O43 O-2 0.1919 0.1898 0.4141 1 0.0
O21 O-2 0 1 0 1 0.0
O37 O-2 0.2094 1.2631 0.0936 1 0.0
O20 O-2 1.0318 0.7402 0.4403 1 0.0
O23 O-2 0.066 1.0641 0.1446 1 0.0
O34 O-2 0.3424 0.7673 0.097 1 0.0
O42 O-2 0.292 0.4664 0.063 1 0.0
O10 O-2 0.5825 0.0133 0.6348 1 0.0
Er5 Er+3 0.20583 0.94621 0.07631 1 0.0
O9 O-2 0.472 0.1303 0.5463 1 0.0
Er3 Er+3 0.70838 0.5531 0.42343 1 0.0
O11 O-2 0.477 0.5801 0.2115 1 0.0
O39 O-2 0.1267 1.3371 -0.0787 1 0.0
O4 O-2 0.2734 0.594 0.471 1 0.0
O35 O-2 0.5505 0.7543 0.0529 1 0.0
O12 O-2 0.3524 0.3961 0.2589 1 0.0
O31 O-2 0.357 1.0577 0.1378 1 0.0
O27 O-2 -0.1972 1.0889 0.2473 1 0.0
O40 O-2 0.024 1.486 -0.1258 1 0.0
Er2 Er+3 0.39297 0.51924 0.35819 1 0.0
Er6 Er+3 0.02903 1.18876 0.0243 1 0.0
O18 O-2 0.922 0.5975 0.4808 1 0.0
O19 O-2 0.83 0.7295 0.4002 1 0.0
O29 O-2 -0.3776 0.97 0.1658 1 0.0
O30 O-2 -0.4721 0.8319 0.2391 1 0.0
O17 O-2 0.7532 0.6068 0.2686 1 0.0
N3 N+5 0.9284 0.6923 0.4415 1 0.0
O41 O-2 0.757 0.0099 0.4222 1 0.0
O24 O-2 0.2158 1.0981 -0.0259 1 0.0
O28 O-2 -0.2613 0.831 0.2165 1 0.0
Er1 Er+3 0.55976 0.30945 0.48235 1 0.0
Cl1 Cl-1 0.4061 0.7386 -0.1732 1 0.0
O8 O-2 0.6608 0.1673 0.5884 1 0.0
O7 O-2 0.766 0.232 0.4203 1 0.0
O26 O-2 -0.0458 0.9083 0.2841 1 0.0
O3 O-2 0.5264 0.6586 0.3794 1 0.0
O36 O-2 -0.0571 1.2833 0.1467 1 0.0
N4 N+5 -0.3714 0.8773 0.2088 1 0.0
N5 N+5 0.4442 0.8052 0.0589 1 0.0
O1 O-2 0.5 0.5 0.5 1 0.0
O5 O-2 0.5958 0.4307 0.3582 1 0.0
O22 O-2 0.0324 0.8381 0.1153 1 0.0
O14 O-2 0.2495 0.6644 0.2822 1 0.0
O13 O-2 0.1483 0.5222 0.3279 1 0.0
N6 N+5 0.026 1.3948 -0.0787 1 0.0
O25 O-2 0.1811 0.8706 -0.0539 1 0.0
O15 O-2 0.045 0.6586 0.2541 1 0.0
O16 O-2 0.8894 0.4413 0.3658 1 0.0
O6 O-2 0.5105 0.1992 0.3711 1 0.0
O2 O-2 0.346 0.3654 0.4504 1 0.0
N2 N+5 0.145 0.6153 0.2862 1 0.0
Er4 Er+3 -0.12395 0.97267 0.1405 1 0.0
O32 O-2 0.2303 0.8873 0.2312 1 0.0
N1 N+5 0.574 0.1 0.5914 1 0.0
N7 N+5 0.152 0.1825 0.337 1 0.0
O33 O-2 0.4328 0.9018 0.0256 1 0.0
